data_2105393
loop_
_publ_author_name
'Watanabe, Y.'
'Iwasaki, H.'

_publ_section_title
;
 Lattice modulation in the Mo Ni4-type structure of Au4 Cr
;
_journal_name_full 'Acta Crystallographica B (39,1983-)'
_journal_page_first 373
_journal_page_last 376
_journal_volume 40
_journal_year 1984
_chemical_formula_sum 'Au3.96 Cr1.04'
_chemical_name_systematic '(Au3.96 Cr0.04) Cr'
_space_group_IT_number 87
_symmetry_space_group_name_Hall '-I 4'
_symmetry_space_group_name_H-M 'I 4/m'
_cell_angle_alpha 90
_cell_angle_beta 90
_cell_angle_gamma 90
_cell_formula_units_Z 2
_cell_length_a 6.398
_cell_length_b 6.398
_cell_length_c 4.046
_cell_volume 165.621
_citation_journal_id_ASTM ASBSDK
_cod_data_source_file gold_632.cif
_cod_data_source_block Au3.96Cr1.04
_cod_original_cell_volume 165.6206
_cod_database_code 2105393

loop_
_symmetry_equiv_pos_as_xyz
x,y,z
-y,x,z
-x,-y,z
y,-x,z
-x,-y,-z
y,-x,-z
x,y,-z
-y,x,-z
x+1/2,y+1/2,z+1/2
-y+1/2,x+1/2,z+1/2
-x+1/2,-y+1/2,z+1/2
y+1/2,-x+1/2,z+1/2
-x+1/2,-y+1/2,-z+1/2
y+1/2,-x+1/2,-z+1/2
x+1/2,y+1/2,-z+1/2
-y+1/2,x+1/2,-z+1/2

loop_
_atom_site_label
_atom_site_type_symbol
_atom_site_fract_x
_atom_site_fract_y
_atom_site_fract_z
_atom_site_occupancy
_atom_site_U_iso_or_equiv
Au1 Au 0.2019 0.398 0 0.99 0.0
Cr1 Cr 0.2019 0.398 0 0.01 0.0
Cr2 Cr 0 0 0 1 0.0
